data_7119685
loop_
_publ_author_name
'Osiak, Jaroslaw G.'
'Setzer, Tobias'
'Jones, Peter G.'
'Lennartz, Christian'
'Dreuw, Andreas'
'Kowalsky, Wolfgang'
'Johannes, Hans-Hermann'

_publ_section_title
;
 Twist it! The acid-dependent isomerization of homoleptic carbenic
 iridium(iii) complexes.
;
_journal_issue 23
_journal_name_full 'Chemical communications (Cambridge, England)'
_journal_page_first 3295
_journal_page_last 3298
_journal_paper_doi 10.1039/c7cc00697g
_journal_volume 53
_journal_year 2017
_chemical_formula_sum 'C62.67 H50.33 Ir N6 O0.67'
_chemical_formula_weight 1090.29
_chemical_name_systematic
;
 ?
;
_space_group_IT_number 2
_symmetry_cell_setting triclinic
_symmetry_space_group_name_Hall '-P 1'
_symmetry_space_group_name_H-M 'P -1'
_atom_sites_solution_hydrogens geom
_atom_sites_solution_primary direct
_atom_sites_solution_secondary difmap
_audit_creation_method SHELXL-97
_audit_update_record
;
2016-11-11 deposited with the CCDC.
2017-02-20 downloaded from the CCDC.
;
_cell_angle_alpha 95.925(2)
_cell_angle_beta 93.542(2)
_cell_angle_gamma 94.992(3)
_cell_formula_units_Z 6
_cell_length_a 13.7534(4)
_cell_length_b 19.6098(6)
_cell_length_c 27.0140(5)
_cell_measurement_reflns_used 35722
_cell_measurement_temperature 100(2)
_cell_measurement_theta_max 25.2850
_cell_measurement_theta_min 2.5260
_cell_volume 7200.9(3)
_computing_cell_refinement
;
CrysAlisPro, Agilent Technologies,
Version 1.171.37.35 (release 13-08-2014 CrysAlis171 .NET)
(compiled Aug 13 2014,18:06:01)
;
_computing_data_collection
;
CrysAlisPro, Agilent Technologies,
Version 1.171.37.35 (release 13-08-2014 CrysAlis171 .NET)
(compiled Aug 13 2014,18:06:01)
;
_computing_data_reduction
;
CrysAlisPro, Agilent Technologies,
Version 1.171.37.35 (release 13-08-2014 CrysAlis171 .NET)
(compiled Aug 13 2014,18:06:01)
;
_computing_molecular_graphics 'Siemens XP'
_computing_publication_material SHELXL-97
_computing_structure_refinement 'SHELXL-97 (Sheldrick, 1997)'
_computing_structure_solution 'SHELXS-97 (Sheldrick, 1990)'
_diffrn_ambient_temperature 100(2)
_diffrn_detector_area_resol_mean 16.1419
_diffrn_measured_fraction_theta_full 0.999
_diffrn_measured_fraction_theta_max 0.999
_diffrn_measurement_device_type 'Oxford Diffraction Xcalibur, Eos'
_diffrn_measurement_method \w-scan
_diffrn_radiation_monochromator graphite
_diffrn_radiation_type MoK\a
_diffrn_radiation_wavelength 0.71073
_diffrn_reflns_av_R_equivalents 0.0991
_diffrn_reflns_av_sigmaI/netI 0.0551
_diffrn_reflns_limit_h_max 17
_diffrn_reflns_limit_h_min -17
_diffrn_reflns_limit_k_max 24
_diffrn_reflns_limit_k_min -24
_diffrn_reflns_limit_l_max 33
_diffrn_reflns_limit_l_min -33
_diffrn_reflns_number 295455
_diffrn_reflns_theta_full 26.37
_diffrn_reflns_theta_max 26.37
_diffrn_reflns_theta_min 2.20
_diffrn_source 'Enhance (Mo) X-ray Source'
_exptl_absorpt_coefficient_mu 2.832
_exptl_absorpt_correction_T_max 1.00000
_exptl_absorpt_correction_T_min 0.86713
_exptl_absorpt_correction_type multi-scan
_exptl_absorpt_process_details
;
CrysAlisPro, Agilent Technologies,
Version 1.171.37.35 (release 13-08-2014 CrysAlis171 .NET)
(compiled Aug 13 2014,18:06:01)
;
_exptl_crystal_colour colourless
_exptl_crystal_density_diffrn 1.509
_exptl_crystal_density_meas ?
_exptl_crystal_density_method 'not measured'
_exptl_crystal_description 'irregular tablet'
_exptl_crystal_F_000 3304
_exptl_crystal_size_max 0.4
_exptl_crystal_size_mid 0.3
_exptl_crystal_size_min 0.2
_refine_diff_density_max 3.893
_refine_diff_density_min -1.390
_refine_diff_density_rms 0.143
_refine_ls_extinction_method none
_refine_ls_goodness_of_fit_ref 1.049
_refine_ls_hydrogen_treatment constr
_refine_ls_matrix_type userblock
_refine_ls_number_parameters 1900
_refine_ls_number_reflns 29433
_refine_ls_number_restraints 0
_refine_ls_restrained_S_all 1.049
_refine_ls_R_factor_all 0.0626
_refine_ls_R_factor_gt 0.0430
_refine_ls_shift/su_max 0.003
_refine_ls_shift/su_mean 0.000
_refine_ls_structure_factor_coef Fsqd
_refine_ls_weighting_details 'calc w=1/[\s^2^(Fo^2^)+(0.0401P)^2^+21.9223P] where P=(Fo^2^+2Fc^2^)/3'
_refine_ls_weighting_scheme calc
_refine_ls_wR_factor_gt 0.0930
_refine_ls_wR_factor_ref 0.1035
_reflns_number_gt 23449
_reflns_number_total 29433
_reflns_threshold_expression >2sigma(I)
_cod_data_source_file c7cc00697g3.cif
_cod_data_source_block irsix
_cod_depositor_comments
;
The following automatic conversions were performed:

'_exptl_crystal_density_meas' value 'not measured' was changed to '?'
- the value is perceived as not measured.

Automatic conversion script
Id: cif_fix_values 4268 2015-11-12 08:31:59Z antanas 

 Adding full bibliography for 7119683--7119685.cif.
;
_cod_database_code 7119685

loop_
_symmetry_equiv_pos_as_xyz
'x, y, z'
'-x, -y, -z'

loop_
_atom_site_label
_atom_site_type_symbol
_atom_site_fract_x
_atom_site_fract_y
_atom_site_fract_z
_atom_site_U_iso_or_equiv
_atom_site_adp_type
_atom_site_occupancy
_atom_site_symmetry_multiplicity
_atom_site_calc_flag
_atom_site_refinement_flags
Ir1 Ir 0.318509(14) 0.246348(9) 0.506738(7) 0.01955(5) Uani 1 1 d .
N1 N 0.4210(3) 0.3532(2) 0.44029(15) 0.0223(9) Uani 1 1 d .
N2 N 0.3400(3) 0.3951(2) 0.50089(15) 0.0225(9) Uani 1 1 d .
N3 N 0.3944(3) 0.1282(2) 0.43389(15) 0.0211(9) Uani 1 1 d .
N4 N 0.4853(3) 0.1642(2) 0.50151(15) 0.0222(9) Uani 1 1 d .
N5 N 0.1430(3) 0.2423(2) 0.42373(15) 0.0223(9) Uani 1 1 d .
N6 N 0.1265(3) 0.1707(2) 0.47971(15) 0.0216(9) Uani 1 1 d .
C1 C 0.3674(4) 0.3347(3) 0.47831(18) 0.0219(11) Uani 1 1 d .
C2 C 0.4248(4) 0.4235(3) 0.43732(19) 0.0238(11) Uani 1 1 d .
C3 C 0.4670(4) 0.4636(3) 0.4033(2) 0.0299(12) Uani 1 1 d .
H3 H 0.5021 0.4440 0.3771 0.036 Uiso 1 1 calc R
C4 C 0.4557(4) 0.5332(3) 0.4094(2) 0.0335(13) Uani 1 1 d .
H4 H 0.4829 0.5622 0.3867 0.040 Uiso 1 1 calc R
C5 C 0.4052(5) 0.5613(3) 0.4480(2) 0.0362(14) Uani 1 1 d .
H5 H 0.3994 0.6094 0.4516 0.043 Uiso 1 1 calc R
C6 C 0.3626(4) 0.5209(3) 0.4821(2) 0.0302(13) Uani 1 1 d .
H6 H 0.3279 0.5406 0.5084 0.036 Uiso 1 1 calc R
C7 C 0.3731(4) 0.4511(3) 0.4757(2) 0.0254(12) Uani 1 1 d .
C8 C 0.2796(4) 0.3901(3) 0.54155(19) 0.0235(11) Uani 1 1 d .
C9 C 0.2542(4) 0.3213(3) 0.55054(18) 0.0222(11) Uani 1 1 d .
C10 C 0.1925(4) 0.3134(3) 0.58920(19) 0.0262(12) Uani 1 1 d .
H10 H 0.1719 0.2683 0.5965 0.031 Uiso 1 1 calc R
C11 C 0.1602(4) 0.3696(3) 0.6174(2) 0.0315(13) Uani 1 1 d .
H11 H 0.1170 0.3623 0.6428 0.038 Uiso 1 1 calc R
C12 C 0.1910(4) 0.4362(3) 0.6084(2) 0.0359(14) Uani 1 1 d .
H12 H 0.1710 0.4745 0.6284 0.043 Uiso 1 1 calc R
C13 C 0.2510(4) 0.4465(3) 0.5701(2) 0.0340(13) Uani 1 1 d .
H13 H 0.2723 0.4919 0.5634 0.041 Uiso 1 1 calc R
C14 C 0.4561(4) 0.3048(3) 0.4022(2) 0.0282(12) Uani 1 1 d .
H14A H 0.4236 0.3105 0.3694 0.034 Uiso 1 1 calc R
H14B H 0.4377 0.2572 0.4097 0.034 Uiso 1 1 calc R
C15 C 0.5663(4) 0.3150(3) 0.3993(2) 0.0320(13) Uani 1 1 d .
C16 C 0.6291(5) 0.3058(4) 0.4393(3) 0.0515(18) Uani 1 1 d .
H16 H 0.6039 0.2923 0.4692 0.062 Uiso 1 1 calc R
C17 C 0.7308(6) 0.3163(5) 0.4357(3) 0.077(3) Uani 1 1 d .
H17 H 0.7742 0.3090 0.4630 0.092 Uiso 1 1 calc R
C18 C 0.7688(5) 0.3376(5) 0.3922(3) 0.064(2) Uani 1 1 d .
H18 H 0.8375 0.3455 0.3904 0.077 Uiso 1 1 calc R
C19 C 0.7069(5) 0.3469(3) 0.3523(3) 0.0444(16) Uani 1 1 d .
H19 H 0.7317 0.3609 0.3225 0.053 Uiso 1 1 calc R
C20 C 0.6068(4) 0.3354(3) 0.3566(2) 0.0382(14) Uani 1 1 d .
H20 H 0.5637 0.3417 0.3289 0.046 Uiso 1 1 calc R
C21 C 0.4014(4) 0.1757(2) 0.47498(18) 0.0200(10) Uani 1 1 d .
C22 C 0.4711(4) 0.0867(3) 0.43467(18) 0.0222(11) Uani 1 1 d .
C23 C 0.4897(4) 0.0323(3) 0.40144(19) 0.0260(12) Uani 1 1 d .
H23 H 0.4489 0.0186 0.3718 0.031 Uiso 1 1 calc R
C24 C 0.5710(4) -0.0019(3) 0.4133(2) 0.0291(12) Uani 1 1 d .
H24 H 0.5864 -0.0399 0.3913 0.035 Uiso 1 1 calc R
C25 C 0.6301(4) 0.0188(3) 0.4568(2) 0.0322(13) Uani 1 1 d .
H25 H 0.6855 -0.0051 0.4639 0.039 Uiso 1 1 calc R
C26 C 0.6097(4) 0.0738(3) 0.4900(2) 0.0284(12) Uani 1 1 d .
H26 H 0.6497 0.0871 0.5199 0.034 Uiso 1 1 calc R
C27 C 0.5299(4) 0.1085(3) 0.47840(19) 0.0231(11) Uani 1 1 d .
C28 C 0.5107(4) 0.2088(3) 0.54663(18) 0.0229(11) Uani 1 1 d .
C29 C 0.4414(4) 0.2548(2) 0.55749(18) 0.0198(10) Uani 1 1 d .
C30 C 0.4619(4) 0.2978(2) 0.60230(19) 0.0237(11) Uani 1 1 d .
H30 H 0.4161 0.3292 0.6123 0.028 Uiso 1 1 calc R
C31 C 0.5466(4) 0.2962(3) 0.63258(19) 0.0261(12) Uani 1 1 d .
H31 H 0.5575 0.3259 0.6629 0.031 Uiso 1 1 calc R
C32 C 0.6148(4) 0.2521(3) 0.6190(2) 0.0298(13) Uani 1 1 d .
H32 H 0.6737 0.2523 0.6394 0.036 Uiso 1 1 calc R
C33 C 0.5977(4) 0.2070(3) 0.57553(19) 0.0257(12) Uani 1 1 d .
H33 H 0.6440 0.1759 0.5658 0.031 Uiso 1 1 calc R
C34 C 0.3199(4) 0.1230(3) 0.39256(19) 0.0251(11) Uani 1 1 d .
H34A H 0.3525 0.1266 0.3611 0.030 Uiso 1 1 calc R
H34B H 0.2795 0.1622 0.3974 0.030 Uiso 1 1 calc R
C35 C 0.2537(4) 0.0564(3) 0.38760(19) 0.0244(11) Uani 1 1 d .
C36 C 0.2271(4) 0.0244(3) 0.4289(2) 0.0302(13) Uani 1 1 d .
H36 H 0.2509 0.0443 0.4614 0.036 Uiso 1 1 calc R
C37 C 0.1661(4) -0.0363(3) 0.4230(2) 0.0372(14) Uani 1 1 d .
H37 H 0.1488 -0.0582 0.4514 0.045 Uiso 1 1 calc R
C38 C 0.1305(4) -0.0649(3) 0.3757(2) 0.0412(15) Uani 1 1 d .
H38 H 0.0886 -0.1065 0.3718 0.049 Uiso 1 1 calc R
C39 C 0.1553(4) -0.0335(3) 0.3344(2) 0.0399(15) Uani 1 1 d .
H39 H 0.1305 -0.0531 0.3019 0.048 Uiso 1 1 calc R
C40 C 0.2167(4) 0.0271(3) 0.3405(2) 0.0287(12) Uani 1 1 d .
H40 H 0.2337 0.0489 0.3120 0.034 Uiso 1 1 calc R
C41 C 0.1893(4) 0.2213(3) 0.46443(18) 0.0232(11) Uani 1 1 d .
C42 C 0.0514(4) 0.2058(3) 0.41259(19) 0.0255(12) Uani 1 1 d .
C43 C -0.0199(4) 0.2114(3) 0.3756(2) 0.0305(13) Uani 1 1 d .
H43 H -0.0112 0.2436 0.3519 0.037 Uiso 1 1 calc R
C44 C -0.1049(4) 0.1680(3) 0.3746(2) 0.0386(15) Uani 1 1 d .
H44 H -0.1559 0.1704 0.3496 0.046 Uiso 1 1 calc R
C45 C -0.1172(5) 0.1208(3) 0.4093(2) 0.0381(14) Uani 1 1 d .
H45 H -0.1765 0.0916 0.4075 0.046 Uiso 1 1 calc R
C46 C -0.0452(4) 0.1155(3) 0.4465(2) 0.0345(13) Uani 1 1 d .
H46 H -0.0541 0.0831 0.4700 0.041 Uiso 1 1 calc R
C47 C 0.0400(4) 0.1589(3) 0.44813(19) 0.0245(11) Uani 1 1 d .
C48 C 0.1576(4) 0.1422(2) 0.52390(19) 0.0218(11) Uani 1 1 d .
C49 C 0.2509(4) 0.1697(2) 0.54386(17) 0.0203(11) Uani 1 1 d .
C50 C 0.2830(4) 0.1442(2) 0.58751(19) 0.0221(11) Uani 1 1 d .
H50 H 0.3468 0.1598 0.6020 0.026 Uiso 1 1 calc R
C51 C 0.2260(4) 0.0969(3) 0.61082(19) 0.0233(11) Uani 1 1 d .
H51 H 0.2500 0.0824 0.6413 0.028 Uiso 1 1 calc R
C52 C 0.1346(4) 0.0710(3) 0.58987(19) 0.0251(11) Uani 1 1 d .
H52 H 0.0960 0.0382 0.6057 0.030 Uiso 1 1 calc R
C53 C 0.0988(4) 0.0931(3) 0.54531(19) 0.0243(11) Uani 1 1 d .
H53 H 0.0364 0.0752 0.5300 0.029 Uiso 1 1 calc R
C54 C 0.1805(4) 0.2969(3) 0.39535(19) 0.0254(11) Uani 1 1 d .
H54A H 0.1701 0.2805 0.3593 0.030 Uiso 1 1 calc R
H54B H 0.2519 0.3062 0.4035 0.030 Uiso 1 1 calc R
C55 C 0.1333(4) 0.3636(3) 0.4051(2) 0.0242(11) Uani 1 1 d .
C56 C 0.1538(5) 0.4144(3) 0.3739(2) 0.0366(14) Uani 1 1 d .
H56 H 0.1967 0.4070 0.3481 0.044 Uiso 1 1 calc R
C57 C 0.1114(6) 0.4752(3) 0.3808(2) 0.0499(18) Uani 1 1 d .
H57 H 0.1277 0.5107 0.3604 0.060 Uiso 1 1 calc R
C58 C 0.0463(5) 0.4857(3) 0.4165(3) 0.0490(18) Uani 1 1 d .
H58 H 0.0144 0.5268 0.4196 0.059 Uiso 1 1 calc R
C59 C 0.0276(5) 0.4360(3) 0.4478(3) 0.0514(18) Uani 1 1 d .
H59 H -0.0154 0.4436 0.4735 0.062 Uiso 1 1 calc R
C60 C 0.0709(5) 0.3747(3) 0.4421(2) 0.0380(15) Uani 1 1 d .
H60 H 0.0575 0.3406 0.4639 0.046 Uiso 1 1 calc R
Ir2 Ir 0.175466(14) 0.353918(9) 0.173870(7) 0.01690(5) Uani 1 1 d .
N1' N 0.3513(3) 0.3950(2) 0.10735(15) 0.0236(9) Uani 1 1 d .
N2' N 0.3865(3) 0.3491(2) 0.17538(15) 0.0221(9) Uani 1 1 d .
N3' N 0.0343(3) 0.4156(2) 0.09552(15) 0.0212(9) Uani 1 1 d .
N4' N 0.1051(3) 0.4867(2) 0.15667(15) 0.0201(9) Uani 1 1 d .
N5' N 0.1362(3) 0.21534(19) 0.10149(15) 0.0181(9) Uani 1 1 d .
N6' N 0.0370(3) 0.2304(2) 0.16061(15) 0.0194(9) Uani 1 1 d .
C1' C 0.3089(4) 0.3663(2) 0.14585(18) 0.0211(11) Uani 1 1 d .
C2' C 0.4532(4) 0.4005(3) 0.1147(2) 0.0284(12) Uani 1 1 d .
C3' C 0.5254(4) 0.4296(3) 0.0873(2) 0.0315(13) Uani 1 1 d .
H3' H 0.5099 0.4480 0.0570 0.038 Uiso 1 1 calc R
C4' C 0.6209(4) 0.4302(3) 0.1068(2) 0.0355(14) Uani 1 1 d .
H4' H 0.6723 0.4489 0.0889 0.043 Uiso 1 1 calc R
C5' C 0.6445(4) 0.4046(3) 0.1514(2) 0.0370(14) Uani 1 1 d .
H5' H 0.7111 0.4078 0.1639 0.044 Uiso 1 1 calc R
C6' C 0.5732(4) 0.3744(3) 0.1781(2) 0.0344(14) Uani 1 1 d .
H6' H 0.5894 0.3562 0.2085 0.041 Uiso 1 1 calc R
C7' C 0.4760(4) 0.3718(2) 0.1585(2) 0.0260(12) Uani 1 1 d .
C8' C 0.3622(4) 0.3092(2) 0.21472(18) 0.0201(10) Uani 1 1 d .
C9' C 0.2613(4) 0.3032(2) 0.22154(18) 0.0203(11) Uani 1 1 d .
C10' C 0.2332(4) 0.2616(2) 0.25784(17) 0.0193(10) Uani 1 1 d .
H10' H 0.1662 0.2566 0.2647 0.023 Uiso 1 1 calc R
C11' C 0.2994(4) 0.2271(3) 0.28450(19) 0.0236(11) Uani 1 1 d .
H11' H 0.2770 0.1987 0.3087 0.028 Uiso 1 1 calc R
C12' C 0.3964(4) 0.2338(3) 0.2761(2) 0.0278(12) Uani 1 1 d .
H12' H 0.4412 0.2099 0.2944 0.033 Uiso 1 1 calc R
C13' C 0.4301(4) 0.2754(3) 0.24089(19) 0.0236(11) Uani 1 1 d .
H13' H 0.4976 0.2806 0.2349 0.028 Uiso 1 1 calc R
C14' C 0.2992(4) 0.4176(3) 0.06496(19) 0.0271(12) Uani 1 1 d .
H14C H 0.2295 0.3997 0.0642 0.033 Uiso 1 1 calc R
H14D H 0.3258 0.3976 0.0341 0.033 Uiso 1 1 calc R
C15' C 0.3054(4) 0.4954(3) 0.06524(19) 0.0239(11) Uani 1 1 d .
C16' C 0.3070(4) 0.5374(3) 0.1093(2) 0.0260(12) Uani 1 1 d .
H16' H 0.3088 0.5182 0.1402 0.031 Uiso 1 1 calc R
C17' C 0.3058(4) 0.6081(3) 0.1088(2) 0.0321(13) Uani 1 1 d .
H17' H 0.3064 0.6368 0.1394 0.039 Uiso 1 1 calc R
C18' C 0.3038(4) 0.6373(3) 0.0642(2) 0.0346(14) Uani 1 1 d .
H18' H 0.3021 0.6856 0.0640 0.042 Uiso 1 1 calc R
C19' C 0.3044(5) 0.5949(3) 0.0200(2) 0.0368(14) Uani 1 1 d .
H19' H 0.3041 0.6142 -0.0108 0.044 Uiso 1 1 calc R
C20' C 0.3055(4) 0.5243(3) 0.0206(2) 0.0317(13) Uani 1 1 d .
H20' H 0.3063 0.4955 -0.0099 0.038 Uiso 1 1 calc R
C21' C 0.0996(4) 0.4197(2) 0.13605(18) 0.0192(10) Uani 1 1 d .
C22' C -0.0013(4) 0.4789(2) 0.08973(19) 0.0223(11) Uani 1 1 d .
C23' C -0.0677(4) 0.4982(3) 0.0546(2) 0.0277(12) Uani 1 1 d .
H23' H -0.0988 0.4660 0.0285 0.033 Uiso 1 1 calc R
C24' C -0.0870(4) 0.5663(3) 0.0590(2) 0.0294(12) Uani 1 1 d .
H24' H -0.1329 0.5815 0.0358 0.035 Uiso 1 1 calc R
C25' C -0.0401(4) 0.6129(3) 0.0970(2) 0.0308(13) Uani 1 1 d .
H25' H -0.0542 0.6596 0.0987 0.037 Uiso 1 1 calc R
C26' C 0.0264(4) 0.5940(3) 0.1324(2) 0.0265(12) Uani 1 1 d .
H26' H 0.0581 0.6266 0.1581 0.032 Uiso 1 1 calc R
C27' C 0.0448(4) 0.5256(3) 0.12880(19) 0.0235(11) Uani 1 1 d .
C28' C 0.1680(4) 0.5046(2) 0.20076(18) 0.0201(10) Uani 1 1 d .
C29' C 0.2140(4) 0.4484(2) 0.21691(17) 0.0186(10) Uani 1 1 d .
C30' C 0.2770(4) 0.4633(3) 0.2592(2) 0.0247(11) Uani 1 1 d .
H30' H 0.3098 0.4272 0.2715 0.030 Uiso 1 1 calc R
C31' C 0.2943(4) 0.5296(3) 0.2847(2) 0.0269(12) Uani 1 1 d .
H31' H 0.3373 0.5377 0.3140 0.032 Uiso 1 1 calc R
C32' C 0.2493(4) 0.5825(3) 0.2672(2) 0.0259(12) Uani 1 1 d .
H32' H 0.2623 0.6276 0.2842 0.031 Uiso 1 1 calc R
C33' C 0.1846(4) 0.5714(2) 0.22497(19) 0.0236(11) Uani 1 1 d .
H33' H 0.1528 0.6081 0.2129 0.028 Uiso 1 1 calc R
C34' C 0.0036(4) 0.3541(2) 0.06107(19) 0.0237(11) Uani 1 1 d .
H34C H 0.0525 0.3204 0.0643 0.028 Uiso 1 1 calc R
H34D H 0.0026 0.3667 0.0265 0.028 Uiso 1 1 calc R
C35' C -0.0967(4) 0.3198(2) 0.0696(2) 0.0252(12) Uani 1 1 d .
C36' C -0.1289(4) 0.3197(3) 0.1170(2) 0.0304(13) Uani 1 1 d .
H36' H -0.0906 0.3448 0.1445 0.037 Uiso 1 1 calc R
C37' C -0.2174(5) 0.2830(3) 0.1248(3) 0.0408(15) Uani 1 1 d .
H37' H -0.2386 0.2822 0.1576 0.049 Uiso 1 1 calc R
C38' C -0.2733(5) 0.2484(3) 0.0849(3) 0.0451(17) Uani 1 1 d .
H38' H -0.3331 0.2230 0.0901 0.054 Uiso 1 1 calc R
C39' C -0.2441(5) 0.2498(3) 0.0372(3) 0.0454(17) Uani 1 1 d .
H39' H -0.2844 0.2268 0.0096 0.054 Uiso 1 1 calc R
C40' C -0.1554(4) 0.2850(3) 0.0298(2) 0.0340(14) Uani 1 1 d .
H40' H -0.1345 0.2854 -0.0031 0.041 Uiso 1 1 calc R
C41' C 0.1166(4) 0.2610(2) 0.14006(18) 0.0199(10) Uani 1 1 d .
C42' C 0.0679(4) 0.1575(2) 0.09600(19) 0.0215(11) Uani 1 1 d .
C43' C 0.0578(4) 0.0994(3) 0.0612(2) 0.0275(12) Uani 1 1 d .
H43' H 0.1035 0.0922 0.0367 0.033 Uiso 1 1 calc R
C44' C -0.0228(4) 0.0524(3) 0.0642(2) 0.0323(13) Uani 1 1 d .
H44' H -0.0324 0.0118 0.0413 0.039 Uiso 1 1 calc R
C45' C -0.0894(4) 0.0636(3) 0.0999(2) 0.0303(13) Uani 1 1 d .
H45' H -0.1445 0.0310 0.1005 0.036 Uiso 1 1 calc R
C46' C -0.0776(4) 0.1211(3) 0.1350(2) 0.0260(12) Uani 1 1 d .
H46' H -0.1232 0.1282 0.1596 0.031 Uiso 1 1 calc R
C47' C 0.0032(4) 0.1679(2) 0.13275(18) 0.0215(11) Uani 1 1 d .
C48' C 0.0031(3) 0.2684(2) 0.20260(18) 0.0192(10) Uani 1 1 d .
C49' C 0.0554(4) 0.3336(2) 0.21521(18) 0.0200(10) Uani 1 1 d .
C50' C 0.0226(4) 0.3737(3) 0.25485(19) 0.0237(11) Uani 1 1 d .
H50' H 0.0551 0.4183 0.2646 0.028 Uiso 1 1 calc R
C51' C -0.0563(4) 0.3515(3) 0.2811(2) 0.0296(12) Uani 1 1 d .
H51' H -0.0767 0.3808 0.3079 0.036 Uiso 1 1 calc R
C52' C -0.1044(4) 0.2869(3) 0.2681(2) 0.0279(12) Uani 1 1 d .
H52' H -0.1580 0.2717 0.2861 0.033 Uiso 1 1 calc R
C53' C -0.0746(4) 0.2439(3) 0.22884(19) 0.0257(12) Uani 1 1 d .
H53' H -0.1064 0.1989 0.2201 0.031 Uiso 1 1 calc R
C54' C 0.2152(4) 0.2257(2) 0.06879(18) 0.0215(11) Uani 1 1 d .
H54C H 0.2317 0.2758 0.0684 0.026 Uiso 1 1 calc R
H54D H 0.1916 0.2063 0.0344 0.026 Uiso 1 1 calc R
C55' C 0.3071(4) 0.1936(2) 0.08345(19) 0.0221(11) Uani 1 1 d .
C56' C 0.3770(4) 0.1858(3) 0.0482(2) 0.0368(14) Uani 1 1 d .
H56' H 0.3645 0.1992 0.0158 0.044 Uiso 1 1 calc R
C57' C 0.4640(4) 0.1587(4) 0.0599(3) 0.0472(17) Uani 1 1 d .
H57' H 0.5105 0.1534 0.0356 0.057 Uiso 1 1 calc R
C58' C 0.4829(4) 0.1396(3) 0.1067(2) 0.0395(15) Uani 1 1 d .
H58' H 0.5436 0.1225 0.1152 0.047 Uiso 1 1 calc R
C59' C 0.4137(4) 0.1453(3) 0.1412(2) 0.0309(13) Uani 1 1 d .
H59' H 0.4260 0.1308 0.1733 0.037 Uiso 1 1 calc R
C60' C 0.3271(4) 0.1718(3) 0.1297(2) 0.0270(12) Uani 1 1 d .
H60' H 0.2801 0.1752 0.1539 0.032 Uiso 1 1 calc R
Ir3 Ir 0.222121(14) 0.171228(9) 0.838084(7) 0.01771(4) Uani 1 1 d .
N1" N 0.1032(3) 0.2656(2) 0.77188(15) 0.0202(9) Uani 1 1 d .
N2" N 0.2176(3) 0.3176(2) 0.82541(15) 0.0203(9) Uani 1 1 d .
N3" N 0.1206(3) 0.0400(2) 0.76920(15) 0.0192(9) Uani 1 1 d .
N4" N 0.0437(3) 0.0773(2) 0.83310(15) 0.0188(9) Uani 1 1 d .
N5" N 0.3726(3) 0.1708(2) 0.75411(15) 0.0218(9) Uani 1 1 d .
N6" N 0.3959(3) 0.1038(2) 0.81196(16) 0.0223(9) Uani 1 1 d .
C1" C 0.1733(3) 0.2538(2) 0.80707(18) 0.0187(10) Uani 1 1 d .
C2" C 0.1023(4) 0.3356(3) 0.76770(18) 0.0216(11) Uani 1 1 d .
C3" C 0.0433(4) 0.3704(3) 0.73821(18) 0.0238(11) Uani 1 1 d .
H3" H -0.0070 0.3466 0.7156 0.029 Uiso 1 1 calc R
C4" C 0.0600(4) 0.4416(3) 0.7427(2) 0.0278(12) Uani 1 1 d .
H4" H 0.0205 0.4672 0.7228 0.033 Uiso 1 1 calc R
C5" C 0.1335(4) 0.4759(3) 0.7759(2) 0.0324(13) Uani 1 1 d .
H5" H 0.1436 0.5247 0.7781 0.039 Uiso 1 1 calc R
C6" C 0.1925(4) 0.4407(3) 0.8057(2) 0.0270(12) Uani 1 1 d .
H6" H 0.2427 0.4646 0.8283 0.032 Uiso 1 1 calc R
C7" C 0.1761(4) 0.3691(3) 0.80180(19) 0.0232(11) Uani 1 1 d .
C8" C 0.2921(4) 0.3192(3) 0.86487(19) 0.0211(11) Uani 1 1 d .
C9" C 0.3081(4) 0.2539(3) 0.87848(18) 0.0216(11) Uani 1 1 d .
C10" C 0.3807(4) 0.2522(3) 0.9165(2) 0.0266(12) Uani 1 1 d .
H10" H 0.3947 0.2090 0.9268 0.032 Uiso 1 1 calc R
C11" C 0.4339(4) 0.3121(3) 0.9401(2) 0.0311(13) Uani 1 1 d .
H11" H 0.4821 0.3092 0.9664 0.037 Uiso 1 1 calc R
C12" C 0.4161(4) 0.3754(3) 0.9250(2) 0.0331(13) Uani 1 1 d .
H12" H 0.4528 0.4161 0.9406 0.040 Uiso 1 1 calc R
C13" C 0.3445(4) 0.3794(3) 0.8872(2) 0.0313(13) Uani 1 1 d .
H13" H 0.3316 0.4227 0.8768 0.038 Uiso 1 1 calc R
C14" C 0.0280(4) 0.2151(3) 0.74547(19) 0.0241(11) Uani 1 1 d .
H14E H 0.0462 0.1681 0.7495 0.029 Uiso 1 1 calc R
H14F H 0.0254 0.2207 0.7094 0.029 Uiso 1 1 calc R
C15" C -0.0716(4) 0.2227(2) 0.76433(19) 0.0233(11) Uani 1 1 d .
C16" C -0.0826(4) 0.2332(2) 0.8154(2) 0.0259(12) Uani 1 1 d .
H16" H -0.0276 0.2345 0.8386 0.031 Uiso 1 1 calc R
C17" C -0.1748(4) 0.2416(3) 0.8320(2) 0.0301(12) Uani 1 1 d .
H17" H -0.1819 0.2497 0.8668 0.036 Uiso 1 1 calc R
C18" C -0.2557(4) 0.2385(3) 0.7995(2) 0.0324(13) Uani 1 1 d .
H18" H -0.3184 0.2434 0.8115 0.039 Uiso 1 1 calc R
C19" C -0.2449(4) 0.2282(3) 0.7490(2) 0.0341(14) Uani 1 1 d .
H19" H -0.3006 0.2263 0.7261 0.041 Uiso 1 1 calc R
C20" C -0.1539(4) 0.2205(3) 0.7313(2) 0.0304(13) Uani 1 1 d .
H20" H -0.1475 0.2136 0.6964 0.036 Uiso 1 1 calc R
C21" C 0.1259(3) 0.0913(2) 0.80756(18) 0.0183(10) Uani 1 1 d .
C22" C 0.0368(4) -0.0055(2) 0.76928(18) 0.0210(11) Uani 1 1 d .
C23" C 0.0061(4) -0.0643(2) 0.73793(18) 0.0223(11) Uani 1 1 d .
H23" H 0.0430 -0.0802 0.7112 0.027 Uiso 1 1 calc R
C24" C -0.0820(4) -0.0992(3) 0.74748(19) 0.0258(12) Uani 1 1 d .
H24" H -0.1059 -0.1404 0.7272 0.031 Uiso 1 1 calc R
C25" C -0.1354(4) -0.0746(3) 0.7863(2) 0.0263(12) Uani 1 1 d .
H25" H -0.1962 -0.0990 0.7914 0.032 Uiso 1 1 calc R
C26" C -0.1033(4) -0.0157(3) 0.81813(19) 0.0240(11) Uani 1 1 d .
H26" H -0.1406 0.0005 0.8446 0.029 Uiso 1 1 calc R
C27" C -0.0144(4) 0.0186(3) 0.80967(18) 0.0217(11) Uani 1 1 d .
C28" C 0.0359(4) 0.1206(2) 0.87801(18) 0.0194(10) Uani 1 1 d .
C29" C 0.1130(3) 0.1736(2) 0.88771(18) 0.0180(10) Uani 1 1 d .
C30" C 0.1081(4) 0.2177(3) 0.93152(18) 0.0223(11) Uani 1 1 d .
H30" H 0.1573 0.2549 0.9398 0.027 Uiso 1 1 calc R
C31" C 0.0332(4) 0.2084(3) 0.96319(19) 0.0232(11) Uani 1 1 d .
H31" H 0.0320 0.2395 0.9925 0.028 Uiso 1 1 calc R
C32" C -0.0396(4) 0.1548(3) 0.95287(19) 0.0252(11) Uani 1 1 d .
H32" H -0.0902 0.1489 0.9749 0.030 Uiso 1 1 calc R
C33" C -0.0380(4) 0.1095(3) 0.90993(19) 0.0236(11) Uani 1 1 d .
H33" H -0.0865 0.0717 0.9025 0.028 Uiso 1 1 calc R
C34" C 0.1916(4) 0.0310(3) 0.73156(18) 0.0216(11) Uani 1 1 d .
H34E H 0.2353 0.0741 0.7328 0.026 Uiso 1 1 calc R
H34F H 0.1562 0.0229 0.6981 0.026 Uiso 1 1 calc R
C35" C 0.2530(4) -0.0280(3) 0.73858(19) 0.0219(11) Uani 1 1 d .
C36" C 0.2620(4) -0.0569(3) 0.7828(2) 0.0278(12) Uani 1 1 d .
H36" H 0.2299 -0.0386 0.8107 0.033 Uiso 1 1 calc R
C37" C 0.3168(4) -0.1118(3) 0.7873(2) 0.0351(14) Uani 1 1 d .
H37" H 0.3211 -0.1317 0.8178 0.042 Uiso 1 1 calc R
C38" C 0.3656(5) -0.1379(3) 0.7473(3) 0.0477(17) Uani 1 1 d .
H38" H 0.4042 -0.1754 0.7504 0.057 Uiso 1 1 calc R
C39" C 0.3577(5) -0.1089(4) 0.7028(3) 0.0489(18) Uani 1 1 d .
H39" H 0.3903 -0.1270 0.6750 0.059 Uiso 1 1 calc R
C40" C 0.3028(4) -0.0540(3) 0.6986(2) 0.0323(13) Uani 1 1 d .
H40" H 0.2989 -0.0338 0.6681 0.039 Uiso 1 1 calc R
C41" C 0.3355(4) 0.1513(3) 0.79650(19) 0.0223(11) Uani 1 1 d .
C42" C 0.4517(4) 0.1347(3) 0.74179(19) 0.0250(12) Uani 1 1 d .
C43" C 0.5101(4) 0.1377(3) 0.7015(2) 0.0286(12) Uani 1 1 d .
H43" H 0.5001 0.1685 0.6771 0.034 Uiso 1 1 calc R
C44" C 0.5834(4) 0.0937(3) 0.6989(2) 0.0357(14) Uani 1 1 d .
H44" H 0.6253 0.0945 0.6723 0.043 Uiso 1 1 calc R
C45" C 0.5968(4) 0.0483(3) 0.7344(2) 0.0375(15) Uani 1 1 d .
H45" H 0.6478 0.0188 0.7315 0.045 Uiso 1 1 calc R
C46" C 0.5377(4) 0.0449(3) 0.7740(2) 0.0306(13) Uani 1 1 d .
H46" H 0.5459 0.0127 0.7976 0.037 Uiso 1 1 calc R
C47" C 0.4662(4) 0.0904(3) 0.77756(19) 0.0239(11) Uani 1 1 d .
C48" C 0.3747(4) 0.0772(3) 0.85798(19) 0.0227(11) Uani 1 1 d .
C49" C 0.2919(3) 0.1026(2) 0.87863(19) 0.0212(11) Uani 1 1 d .
C50" C 0.2709(4) 0.0813(3) 0.92480(19) 0.0256(12) Uani 1 1 d .
H50" H 0.2152 0.0966 0.9402 0.031 Uiso 1 1 calc R
C51" C 0.3286(4) 0.0386(3) 0.9489(2) 0.0315(13) Uani 1 1 d .
H51" H 0.3124 0.0254 0.9805 0.038 Uiso 1 1 calc R
C52" C 0.4094(4) 0.0152(3) 0.9274(2) 0.0353(14) Uani 1 1 d .
H52" H 0.4486 -0.0140 0.9441 0.042 Uiso 1 1 calc R
C53" C 0.4336(4) 0.0343(3) 0.8813(2) 0.0334(13) Uani 1 1 d .
H53" H 0.4890 0.0183 0.8661 0.040 Uiso 1 1 calc R
C54" C 0.3337(4) 0.2220(3) 0.72487(19) 0.0241(11) Uani 1 1 d .
H54E H 0.2626 0.2218 0.7290 0.029 Uiso 1 1 calc R
H54F H 0.3419 0.2083 0.6892 0.029 Uiso 1 1 calc R
C55" C 0.3811(4) 0.2948(3) 0.73857(19) 0.0252(11) Uani 1 1 d .
C56" C 0.3473(4) 0.3464(3) 0.7127(2) 0.0353(14) Uani 1 1 d .
H56" H 0.2953 0.3355 0.6876 0.042 Uiso 1 1 calc R
C57" C 0.3878(5) 0.4131(3) 0.7229(3) 0.0456(17) Uani 1 1 d .
H57" H 0.3632 0.4481 0.7051 0.055 Uiso 1 1 calc R
C58" C 0.4637(5) 0.4295(3) 0.7586(3) 0.0497(18) Uani 1 1 d .
H58" H 0.4928 0.4756 0.7652 0.060 Uiso 1 1 calc R
C59" C 0.4974(5) 0.3790(3) 0.7847(3) 0.0503(18) Uani 1 1 d .
H59" H 0.5490 0.3905 0.8100 0.060 Uiso 1 1 calc R
C60" C 0.4573(4) 0.3118(3) 0.7746(2) 0.0389(15) Uani 1 1 d .
H60" H 0.4822 0.2771 0.7925 0.047 Uiso 1 1 calc R
O81 O -0.3148(3) 0.0288(2) 0.87274(15) 0.0381(10) Uani 1 1 d .
C82 C -0.2954(5) 0.1003(3) 0.8693(3) 0.0436(16) Uani 1 1 d .
H82A H -0.3316 0.1136 0.8395 0.052 Uiso 1 1 calc R
H82B H -0.2245 0.1123 0.8668 0.052 Uiso 1 1 calc R
C83 C -0.3286(7) 0.1360(3) 0.9157(3) 0.064(2) Uani 1 1 d .
H83A H -0.3950 0.1506 0.9095 0.077 Uiso 1 1 calc R
H83B H -0.2832 0.1771 0.9278 0.077 Uiso 1 1 calc R
C84 C -0.3290(5) 0.0831(3) 0.9538(2) 0.0470(17) Uani 1 1 d .
H84A H -0.2811 0.0987 0.9824 0.056 Uiso 1 1 calc R
H84B H -0.3948 0.0750 0.9662 0.056 Uiso 1 1 calc R
C85 C -0.3003(4) 0.0191(3) 0.9244(2) 0.0360(14) Uani 1 1 d .
H85A H -0.2309 0.0127 0.9330 0.043 Uiso 1 1 calc R
H85B H -0.3415 -0.0220 0.9319 0.043 Uiso 1 1 calc R
O91 O -0.0826(4) 0.2652(2) 0.62166(16) 0.0517(12) Uani 1 1 d .
C92 C -0.0680(6) 0.2329(4) 0.5735(3) 0.0538(19) Uani 1 1 d .
H92A H -0.1181 0.1937 0.5638 0.065 Uiso 1 1 calc R
H92B H -0.0025 0.2157 0.5730 0.065 Uiso 1 1 calc R
C93 C -0.0764(5) 0.2868(4) 0.5386(2) 0.0490(17) Uani 1 1 d .
H93A H -0.0997 0.2662 0.5044 0.059 Uiso 1 1 calc R
H93B H -0.0134 0.3148 0.5374 0.059 Uiso 1 1 calc R
C94 C -0.1518(5) 0.3287(3) 0.5626(2) 0.0412(15) Uani 1 1 d .
H94A H -0.1484 0.3758 0.5521 0.049 Uiso 1 1 calc R
H94B H -0.2190 0.3061 0.5546 0.049 Uiso 1 1 calc R
C95 C -0.1207(5) 0.3297(3) 0.6166(2) 0.0412(15) Uani 1 1 d .
H95A H -0.0698 0.3682 0.6273 0.049 Uiso 1 1 calc R
H95B H -0.1771 0.3351 0.6373 0.049 Uiso 1 1 calc R

loop_
_atom_site_aniso_label
_atom_site_aniso_U_11
_atom_site_aniso_U_22
_atom_site_aniso_U_33
_atom_site_aniso_U_23
_atom_site_aniso_U_13
_atom_site_aniso_U_12
Ir1 0.02780(10) 0.01484(9) 0.01706(10) 0.00463(7) 0.00681(8) 0.00080(8)
N1 0.032(2) 0.020(2) 0.017(2) 0.0059(17) 0.0064(18) -0.0003(18)
N2 0.029(2) 0.019(2) 0.021(2) 0.0055(17) 0.0059(18) 0.0032(18)
N3 0.031(2) 0.017(2) 0.015(2) 0.0017(17) 0.0020(18) 0.0018(18)
N4 0.032(2) 0.017(2) 0.017(2) 0.0009(17) 0.0032(18) 0.0009(18)
N5 0.031(2) 0.017(2) 0.019(2) 0.0064(17) 0.0031(18) 0.0021(18)
N6 0.031(2) 0.018(2) 0.016(2) 0.0052(17) 0.0033(18) 0.0012(18)
C1 0.027(3) 0.021(3) 0.019(3) 0.007(2) 0.004(2) 0.002(2)
C2 0.028(3) 0.020(3) 0.024(3) 0.006(2) 0.004(2) -0.003(2)
C3 0.035(3) 0.029(3) 0.027(3) 0.013(2) 0.006(2) -0.005(2)
C4 0.040(3) 0.029(3) 0.032(3) 0.017(3) 0.001(3) -0.011(3)
C5 0.054(4) 0.017(3) 0.038(4) 0.009(2) -0.001(3) -0.001(3)
C6 0.033(3) 0.025(3) 0.034(3) 0.010(2) 0.003(2) -0.001(2)
C7 0.027(3) 0.021(3) 0.029(3) 0.010(2) 0.001(2) -0.005(2)
C8 0.028(3) 0.024(3) 0.020(3) 0.007(2) 0.006(2) 0.002(2)
C9 0.026(3) 0.022(3) 0.019(3) 0.005(2) 0.003(2) 0.003(2)
C10 0.028(3) 0.026(3) 0.025(3) 0.005(2) 0.003(2) 0.002(2)
C11 0.032(3) 0.034(3) 0.029(3) 0.001(2) 0.009(2) 0.004(2)
C12 0.044(4) 0.032(3) 0.034(3) 0.001(3) 0.014(3) 0.012(3)
C13 0.041(3) 0.026(3) 0.036(4) 0.003(2) 0.010(3) 0.005(3)
C14 0.039(3) 0.024(3) 0.022(3) 0.001(2) 0.014(2) 0.000(2)
C15 0.039(3) 0.026(3) 0.031(3) -0.003(2) 0.010(3) 0.004(2)
C16 0.061(5) 0.063(5) 0.034(4) 0.008(3) 0.000(3) 0.024(4)
C17 0.050(5) 0.133(9) 0.049(5) -0.003(5) -0.009(4) 0.042(5)
C18 0.037(4) 0.094(6) 0.060(5) -0.008(4) 0.010(4) 0.010(4)
C19 0.035(3) 0.047(4) 0.050(4) -0.004(3) 0.004(3) 0.003(3)
C20 0.038(3) 0.045(4) 0.032(4) 0.004(3) 0.005(3) -0.001(3)
C21 0.022(2) 0.019(2) 0.021(3) 0.009(2) 0.007(2) -0.001(2)
C22 0.028(3) 0.021(3) 0.018(3) 0.004(2) 0.004(2) 0.005(2)
C23 0.037(3) 0.024(3) 0.017(3) 0.002(2) 0.002(2) 0.003(2)
C24 0.037(3) 0.028(3) 0.022(3) -0.001(2) 0.006(2) 0.007(2)
C25 0.033(3) 0.035(3) 0.030(3) 0.004(3) 0.001(2) 0.011(3)
C26 0.035(3) 0.033(3) 0.018(3) 0.003(2) 0.002(2) 0.005(2)
C27 0.031(3) 0.021(3) 0.018(3) 0.006(2) 0.005(2) 0.001(2)
C28 0.032(3) 0.021(3) 0.016(3) 0.005(2) 0.005(2) -0.003(2)
C29 0.025(3) 0.017(2) 0.017(3) 0.005(2) 0.006(2) -0.004(2)
C30 0.035(3) 0.011(2) 0.026(3) 0.005(2) 0.011(2) -0.003(2)
C31 0.037(3) 0.021(3) 0.018(3) 0.004(2) 0.002(2) -0.010(2)
C32 0.038(3) 0.024(3) 0.026(3) 0.007(2) -0.003(2) -0.006(2)
C33 0.029(3) 0.027(3) 0.022(3) 0.004(2) 0.005(2) 0.001(2)
C34 0.033(3) 0.027(3) 0.016(3) 0.004(2) 0.002(2) 0.008(2)
C35 0.030(3) 0.024(3) 0.021(3) 0.003(2) 0.004(2) 0.012(2)
C36 0.039(3) 0.030(3) 0.021(3) -0.001(2) 0.006(2) -0.001(2)
C37 0.037(3) 0.035(3) 0.040(4) 0.007(3) 0.009(3) 0.000(3)
C38 0.029(3) 0.038(3) 0.055(4) -0.001(3) -0.002(3) -0.002(3)
C39 0.034(3) 0.047(4) 0.034(4) -0.007(3) -0.009(3) -0.001(3)
C40 0.029(3) 0.036(3) 0.022(3) 0.000(2) 0.000(2) 0.011(2)
C41 0.034(3) 0.019(2) 0.017(3) -0.002(2) 0.009(2) 0.004(2)
C42 0.034(3) 0.019(3) 0.023(3) -0.002(2) 0.001(2) 0.002(2)
C43 0.038(3) 0.028(3) 0.026(3) 0.005(2) -0.002(2) 0.006(2)
C44 0.040(3) 0.039(3) 0.034(4) 0.004(3) -0.014(3) 0.000(3)
C45 0.042(4) 0.032(3) 0.037(4) 0.003(3) -0.007(3) -0.006(3)
C46 0.040(3) 0.031(3) 0.031(3) 0.006(3) -0.001(3) -0.005(3)
C47 0.032(3) 0.020(3) 0.022(3) 0.000(2) 0.004(2) 0.004(2)
C48 0.031(3) 0.015(2) 0.020(3) 0.005(2) 0.007(2) 0.003(2)
C49 0.033(3) 0.017(2) 0.011(3) 0.0007(19) 0.005(2) 0.003(2)
C50 0.026(3) 0.018(2) 0.024(3) 0.004(2) 0.008(2) 0.003(2)
C51 0.035(3) 0.021(3) 0.017(3) 0.006(2) 0.007(2) 0.006(2)
C52 0.032(3) 0.018(3) 0.028(3) 0.011(2) 0.009(2) 0.002(2)
C53 0.027(3) 0.018(2) 0.028(3) 0.005(2) 0.005(2) 0.003(2)
C54 0.032(3) 0.028(3) 0.018(3) 0.011(2) 0.005(2) 0.004(2)
C55 0.026(3) 0.021(3) 0.026(3) 0.007(2) -0.001(2) 0.000(2)
C56 0.056(4) 0.029(3) 0.026(3) 0.011(2) 0.007(3) 0.000(3)
C57 0.086(6) 0.026(3) 0.039(4) 0.013(3) 0.001(4) 0.004(3)
C58 0.055(4) 0.024(3) 0.068(5) 0.003(3) 0.000(4) 0.011(3)
C59 0.057(4) 0.032(4) 0.065(5) -0.004(3) 0.027(4) 0.003(3)
C60 0.046(4) 0.025(3) 0.046(4) 0.010(3) 0.018(3) 0.002(3)
Ir2 0.02189(10) 0.01297(9) 0.01650(10) 0.00388(7) 0.00372(7) 0.00103(7)
N1' 0.036(3) 0.016(2) 0.020(2) 0.0049(17) 0.0073(19) 0.0005(19)
N2' 0.023(2) 0.020(2) 0.024(2) 0.0050(18) 0.0066(18) -0.0025(17)
N3' 0.028(2) 0.017(2) 0.019(2) 0.0041(17) 0.0030(18) 0.0038(18)
N4' 0.026(2) 0.015(2) 0.019(2) 0.0048(17) 0.0039(18) 0.0004(17)
N5' 0.022(2) 0.0132(19) 0.020(2) 0.0026(16) 0.0023(17) 0.0052(16)
N6' 0.024(2) 0.016(2) 0.018(2) 0.0039(17) 0.0029(17) -0.0003(17)
C1' 0.033(3) 0.012(2) 0.019(3) -0.0002(19) 0.005(2) 0.001(2)
C2' 0.031(3) 0.020(3) 0.034(3) 0.000(2) 0.012(2) -0.002(2)
C3' 0.043(3) 0.021(3) 0.032(3) 0.004(2) 0.018(3) -0.001(2)
C4' 0.030(3) 0.026(3) 0.050(4) 0.003(3) 0.017(3) -0.005(2)
C5' 0.025(3) 0.028(3) 0.059(4) 0.010(3) 0.009(3) 0.000(2)
C6' 0.035(3) 0.024(3) 0.047(4) 0.008(3) 0.010(3) 0.003(2)
C7' 0.026(3) 0.014(2) 0.039(3) 0.004(2) 0.009(2) -0.001(2)
C8' 0.028(3) 0.013(2) 0.020(3) 0.0023(19) 0.007(2) -0.001(2)
C9' 0.027(3) 0.013(2) 0.020(3) -0.0040(19) 0.004(2) -0.001(2)
C10' 0.023(3) 0.019(2) 0.015(3) 0.0024(19) 0.000(2) 0.000(2)
C11' 0.034(3) 0.019(2) 0.017(3) 0.003(2) 0.004(2) 0.000(2)
C12' 0.035(3) 0.022(3) 0.026(3) 0.004(2) -0.005(2) 0.005(2)
C13' 0.020(2) 0.023(3) 0.028(3) 0.000(2) -0.002(2) 0.004(2)
C14' 0.037(3) 0.022(3) 0.022(3) 0.005(2) 0.007(2) -0.004(2)
C15' 0.031(3) 0.018(2) 0.024(3) 0.007(2) 0.008(2) -0.001(2)
C16' 0.034(3) 0.024(3) 0.021(3) 0.007(2) 0.008(2) -0.001(2)
C17' 0.041(3) 0.024(3) 0.032(3) 0.001(2) 0.009(3) 0.004(2)
C18' 0.038(3) 0.024(3) 0.043(4) 0.010(3) 0.001(3) 0.002(2)
C19' 0.050(4) 0.031(3) 0.032(3) 0.013(3) 0.001(3) 0.005(3)
C20' 0.047(3) 0.024(3) 0.024(3) 0.007(2) 0.002(3) 0.000(3)
C21' 0.026(3) 0.016(2) 0.016(3) 0.0064(19) 0.006(2) 0.001(2)
C22' 0.031(3) 0.018(2) 0.020(3) 0.006(2) 0.008(2) 0.005(2)
C23' 0.039(3) 0.025(3) 0.021(3) 0.005(2) 0.005(2) 0.006(2)
C24' 0.038(3) 0.028(3) 0.025(3) 0.010(2) 0.004(2) 0.012(2)
C25' 0.042(3) 0.022(3) 0.032(3) 0.008(2) 0.011(3) 0.012(2)
C26' 0.039(3) 0.019(3) 0.024(3) 0.005(2) 0.008(2) 0.007(2)
C27' 0.028(3) 0.024(3) 0.021(3) 0.010(2) 0.008(2) 0.002(2)
C28' 0.022(2) 0.018(2) 0.022(3) 0.007(2) 0.007(2) -0.001(2)
C29' 0.027(3) 0.017(2) 0.012(3) 0.0013(19) 0.007(2) 0.000(2)
C30' 0.028(3) 0.017(2) 0.030(3) 0.003(2) 0.005(2) 0.003(2)
C31' 0.032(3) 0.026(3) 0.021(3) 0.000(2) 0.001(2) -0.002(2)
C32' 0.032(3) 0.017(2) 0.027(3) -0.004(2) 0.004(2) -0.003(2)
C33' 0.034(3) 0.011(2) 0.026(3) 0.000(2) 0.009(2) 0.000(2)
C34' 0.036(3) 0.015(2) 0.020(3) 0.000(2) -0.001(2) 0.005(2)
C35' 0.028(3) 0.015(2) 0.033(3) 0.004(2) -0.002(2) 0.007(2)
C36' 0.034(3) 0.025(3) 0.034(3) 0.012(2) -0.004(3) 0.006(2)
C37' 0.044(4) 0.038(3) 0.045(4) 0.021(3) 0.008(3) 0.009(3)
C38' 0.041(4) 0.027(3) 0.068(5) 0.014(3) 0.004(3) -0.008(3)
C39' 0.043(4) 0.028(3) 0.060(5) -0.003(3) -0.007(3) -0.006(3)
C40' 0.043(3) 0.021(3) 0.036(4) -0.004(2) -0.003(3) 0.004(3)
C41' 0.024(3) 0.016(2) 0.020(3) 0.006(2) 0.002(2) 0.004(2)
C42' 0.029(3) 0.012(2) 0.024(3) 0.006(2) -0.002(2) -0.001(2)
C43' 0.041(3) 0.022(3) 0.021(3) 0.004(2) 0.003(2) 0.007(2)
C44' 0.053(4) 0.015(3) 0.026(3) 0.002(2) -0.004(3) -0.004(2)
C45' 0.039(3) 0.024(3) 0.026(3) 0.005(2) -0.002(2) -0.009(2)
C46' 0.025(3) 0.025(3) 0.027(3) 0.006(2) 0.002(2) -0.003(2)
C47' 0.028(3) 0.016(2) 0.020(3) 0.002(2) -0.001(2) 0.002(2)
C48' 0.020(2) 0.019(2) 0.019(3) 0.005(2) -0.002(2) 0.003(2)
C49' 0.024(3) 0.017(2) 0.020(3) 0.007(2) 0.003(2) 0.002(2)
C50' 0.026(3) 0.019(2) 0.027(3) 0.005(2) 0.005(2) 0.001(2)
C51' 0.035(3) 0.028(3) 0.029(3) 0.006(2) 0.010(2) 0.007(2)
C52' 0.029(3) 0.029(3) 0.029(3) 0.011(2) 0.011(2) 0.000(2)
C53' 0.030(3) 0.022(3) 0.025(3) 0.005(2) 0.003(2) -0.002(2)
C54' 0.032(3) 0.017(2) 0.016(3) 0.004(2) 0.007(2) 0.002(2)
C55' 0.026(3) 0.014(2) 0.024(3) 0.000(2) 0.002(2) -0.003(2)
C56' 0.034(3) 0.048(4) 0.030(3) 0.012(3) 0.009(3) 0.002(3)
C57' 0.029(3) 0.066(5) 0.049(4) 0.011(4) 0.011(3) 0.007(3)
C58' 0.028(3) 0.043(4) 0.047(4) 0.005(3) -0.001(3) 0.002(3)
C59' 0.041(3) 0.025(3) 0.025(3) 0.001(2) -0.005(3) 0.001(2)
C60' 0.033(3) 0.023(3) 0.025(3) 0.005(2) 0.003(2) 0.005(2)
Ir3 0.02087(9) 0.01458(9) 0.01773(10) 0.00455(7) 0.00228(7) -0.00198(7)
N1" 0.025(2) 0.020(2) 0.016(2) 0.0027(17) 0.0010(17) 0.0006(17)
N2" 0.024(2) 0.016(2) 0.021(2) 0.0056(17) 0.0023(18) -0.0015(17)
N3" 0.023(2) 0.018(2) 0.017(2) 0.0055(17) 0.0026(17) -0.0044(17)
N4" 0.022(2) 0.014(2) 0.019(2) 0.0002(16) 0.0027(17) -0.0034(16)
N5" 0.023(2) 0.021(2) 0.021(2) 0.0036(17) 0.0027(18) -0.0037(18)
N6" 0.024(2) 0.021(2) 0.024(2) 0.0030(18) 0.0047(18) 0.0092(18)
C1" 0.021(2) 0.020(2) 0.016(3) 0.0038(19) 0.010(2) -0.001(2)
C2" 0.028(3) 0.020(2) 0.017(3) 0.002(2) 0.005(2) 0.002(2)
C3" 0.027(3) 0.030(3) 0.015(3) 0.007(2) 0.004(2) 0.003(2)
C4" 0.037(3) 0.026(3) 0.024(3) 0.011(2) 0.007(2) 0.008(2)
C5" 0.039(3) 0.016(3) 0.044(4) 0.009(2) 0.008(3) 0.000(2)
C6" 0.026(3) 0.022(3) 0.034(3) 0.009(2) 0.004(2) 0.002(2)
C7" 0.025(3) 0.022(3) 0.024(3) 0.006(2) 0.004(2) 0.000(2)
C8" 0.022(2) 0.020(2) 0.021(3) 0.004(2) 0.002(2) -0.004(2)
C9" 0.025(3) 0.021(3) 0.018(3) 0.005(2) 0.005(2) -0.004(2)
C10" 0.028(3) 0.022(3) 0.029(3) 0.007(2) 0.003(2) -0.005(2)
C11" 0.028(3) 0.029(3) 0.033(3) 0.004(2) -0.006(2) -0.007(2)
C12" 0.032(3) 0.023(3) 0.040(4) 0.001(2) -0.007(3) -0.011(2)
C13" 0.032(3) 0.016(3) 0.045(4) 0.010(2) -0.007(3) -0.001(2)
C14" 0.033(3) 0.018(2) 0.019(3) -0.002(2) -0.006(2) 0.000(2)
C15" 0.028(3) 0.014(2) 0.026(3) 0.000(2) 0.000(2) -0.002(2)
C16" 0.028(3) 0.015(2) 0.033(3) 0.007(2) -0.005(2) -0.005(2)
C17" 0.033(3) 0.022(3) 0.035(3) 0.005(2) 0.002(2) -0.001(2)
C18" 0.027(3) 0.023(3) 0.046(4) 0.006(3) 0.002(3) -0.006(2)
C19" 0.025(3) 0.026(3) 0.048(4) 0.003(3) -0.011(3) -0.007(2)
C20" 0.042(3) 0.023(3) 0.024(3) 0.005(2) -0.009(2) -0.004(2)
C21" 0.021(2) 0.018(2) 0.016(3) 0.0068(19) 0.000(2) 0.000(2)
C22" 0.026(3) 0.019(2) 0.019(3) 0.006(2) 0.002(2) -0.001(2)
C23" 0.032(3) 0.019(2) 0.016(3) 0.002(2) 0.000(2) 0.001(2)
C24" 0.033(3) 0.018(3) 0.024(3) 0.001(2) -0.002(2) -0.002(2)
C25" 0.025(3) 0.021(3) 0.031(3) 0.007(2) -0.002(2) -0.008(2)
C26" 0.026(3) 0.025(3) 0.023(3) 0.007(2) 0.004(2) 0.000(2)
C27" 0.023(3) 0.023(3) 0.019(3) 0.003(2) 0.001(2) -0.001(2)
C28" 0.025(3) 0.016(2) 0.018(3) 0.0047(19) 0.001(2) 0.001(2)
C29" 0.020(2) 0.015(2) 0.020(3) 0.0075(19) -0.002(2) 0.0036(19)
C30" 0.025(3) 0.019(2) 0.023(3) 0.004(2) -0.004(2) 0.003(2)
C31" 0.031(3) 0.023(3) 0.016(3) -0.001(2) -0.002(2) 0.007(2)
C32" 0.021(3) 0.031(3) 0.025(3) 0.005(2) 0.006(2) 0.005(2)
C33" 0.024(3) 0.024(3) 0.022(3) 0.003(2) 0.002(2) -0.003(2)
C34" 0.028(3) 0.022(3) 0.015(3) 0.004(2) 0.007(2) -0.004(2)
C35" 0.023(3) 0.020(2) 0.021(3) 0.001(2) 0.002(2) -0.005(2)
C36" 0.028(3) 0.028(3) 0.027(3) 0.000(2) 0.005(2) -0.002(2)
C37" 0.034(3) 0.030(3) 0.043(4) 0.016(3) 0.001(3) 0.000(3)
C38" 0.036(4) 0.045(4) 0.067(5) 0.014(3) 0.010(3) 0.018(3)
C39" 0.047(4) 0.056(4) 0.050(4) 0.008(3) 0.021(3) 0.025(3)
C40" 0.031(3) 0.035(3) 0.034(3) 0.007(3) 0.009(2) 0.007(3)
C41" 0.021(3) 0.024(3) 0.020(3) 0.004(2) 0.000(2) -0.003(2)
C42" 0.024(3) 0.022(3) 0.026(3) -0.002(2) 0.002(2) -0.009(2)
C43" 0.030(3) 0.027(3) 0.025(3) -0.003(2) 0.008(2) -0.014(2)
C44" 0.030(3) 0.033(3) 0.040(4) -0.010(3) 0.013(3) -0.011(3)
C45" 0.030(3) 0.036(3) 0.045(4) -0.009(3) 0.010(3) 0.002(3)
C46" 0.028(3) 0.029(3) 0.034(3) 0.003(2) 0.001(2) -0.002(2)
C47" 0.023(3) 0.023(3) 0.024(3) -0.001(2) 0.003(2) -0.002(2)
C48" 0.024(3) 0.020(2) 0.023(3) 0.002(2) 0.001(2) -0.004(2)
C49" 0.020(2) 0.016(2) 0.028(3) 0.005(2) 0.003(2) -0.005(2)
C50" 0.030(3) 0.021(3) 0.026(3) 0.007(2) 0.000(2) -0.003(2)
C51" 0.041(3) 0.030(3) 0.024(3) 0.014(2) 0.000(2) -0.004(3)
C52" 0.033(3) 0.037(3) 0.039(4) 0.018(3) 0.000(3) 0.011(3)
C53" 0.030(3) 0.036(3) 0.038(4) 0.015(3) 0.003(3) 0.007(3)
C54" 0.025(3) 0.031(3) 0.016(3) 0.006(2) 0.005(2) -0.007(2)
C55" 0.025(3) 0.030(3) 0.022(3) 0.006(2) 0.008(2) 0.000(2)
C56" 0.040(3) 0.038(3) 0.030(3) 0.011(3) 0.007(3) 0.003(3)
C57" 0.059(4) 0.030(3) 0.054(4) 0.018(3) 0.028(4) 0.009(3)
C58" 0.053(4) 0.027(3) 0.067(5) 0.003(3) 0.018(4) -0.011(3)
C59" 0.060(4) 0.036(4) 0.050(4) 0.002(3) 0.000(3) -0.017(3)
C60" 0.038(3) 0.032(3) 0.044(4) 0.010(3) -0.006(3) -0.013(3)
O81 0.045(2) 0.034(2) 0.038(3) 0.0139(19) 0.0075(19) 0.0028(19)
C82 0.043(4) 0.031(3) 0.054(4) 0.013(3) -0.013(3) -0.011(3)
C83 0.094(6) 0.026(3) 0.072(6) 0.011(3) 0.002(5) 0.005(4)
C84 0.062(4) 0.033(3) 0.043(4) 0.008(3) -0.002(3) -0.009(3)
C85 0.037(3) 0.036(3) 0.035(4) 0.015(3) 0.000(3) -0.008(3)
O91 0.082(4) 0.039(3) 0.037(3) 0.015(2) 0.005(2) 0.006(2)
C92 0.066(5) 0.043(4) 0.052(5) -0.006(3) -0.001(4) 0.017(4)
C93 0.053(4) 0.065(5) 0.030(4) 0.011(3) 0.009(3) 0.004(4)
C94 0.044(4) 0.035(3) 0.044(4) 0.006(3) -0.004(3) 0.002(3)
C95 0.040(4) 0.037(3) 0.045(4) -0.001(3) 0.006(3) 0.000(3)

loop_
_atom_type_symbol
_atom_type_description
_atom_type_scat_dispersion_real
_atom_type_scat_dispersion_imag
_atom_type_scat_source
C C 0.0033 0.0016 'International Tables Vol C Tables 4.2.6.8 and 6.1.1.4'
H H 0.0000 0.0000 'International Tables Vol C Tables 4.2.6.8 and 6.1.1.4'
N N 0.0061 0.0033 'International Tables Vol C Tables 4.2.6.8 and 6.1.1.4'
O O 0.0106 0.0060 'International Tables Vol C Tables 4.2.6.8 and 6.1.1.4'
Ir Ir -1.4442 7.9887 'International Tables Vol C Tables 4.2.6.8 and 6.1.1.4'

loop_
_geom_angle_atom_site_label_1
_geom_angle_atom_site_label_2
_geom_angle_atom_site_label_3
_geom_angle
C21 Ir1 C1 102.99(19)
C21 Ir1 C41 100.44(19)
C1 Ir1 C41 100.2(2)
C21 Ir1 C49 88.81(19)
C1 Ir1 C49 168.19(19)
C41 Ir1 C49 77.9(2)
C21 Ir1 C9 169.0(2)
C1 Ir1 C9 77.8(2)
C41 Ir1 C9 90.17(19)
C49 Ir1 C9 90.54(19)
C21 Ir1 C29 77.58(19)
C1 Ir1 C29 91.37(19)
C41 Ir1 C29 168.36(19)
C49 Ir1 C29 90.56(19)
C9 Ir1 C29 91.43(19)
C1 N1 C2 111.4(4)
C1 N1 C14 124.6(4)
C2 N1 C14 123.2(4)
C1 N2 C7 110.8(4)
C1 N2 C8 116.8(4)
C7 N2 C8 132.2(4)
C21 N3 C22 111.4(4)
C21 N3 C34 125.5(4)
C22 N3 C34 123.1(4)
C21 N4 C27 111.7(4)
C21 N4 C28 116.0(4)
C27 N4 C28 132.2(4)
C41 N5 C42 111.0(4)
C41 N5 C54 125.9(4)
C42 N5 C54 123.1(4)
C41 N6 C47 111.0(4)
C41 N6 C48 116.4(4)
C47 N6 C48 132.5(4)
N1 C1 N2 105.2(4)
N1 C1 Ir1 138.1(4)
N2 C1 Ir1 116.7(3)
C7 C2 N1 106.9(4)
C7 C2 C3 122.2(5)
N1 C2 C3 130.8(5)
C4 C3 C2 117.2(5)
C3 C4 C5 120.9(5)
C4 C5 C6 121.9(5)
C7 C6 C5 117.2(5)
C6 C7 C2 120.6(5)
C6 C7 N2 133.8(5)
C2 C7 N2 105.6(4)
C13 C8 C9 123.6(5)
C13 C8 N2 123.6(5)
C9 C8 N2 112.8(4)
C10 C9 C8 115.1(5)
C10 C9 Ir1 129.1(4)
C8 C9 Ir1 115.8(4)
C11 C10 C9 122.2(5)
C12 C11 C10 120.2(5)
C13 C12 C11 119.6(5)
C8 C13 C12 119.2(5)
N1 C14 C15 112.6(4)
C16 C15 C20 118.1(6)
C16 C15 C14 120.9(6)
C20 C15 C14 121.0(5)
C15 C16 C17 119.6(7)
C18 C17 C16 120.7(7)
C19 C18 C17 120.1(7)
C18 C19 C20 118.2(7)
C19 C20 C15 123.4(6)
N3 C21 N4 104.8(4)
N3 C21 Ir1 137.6(4)
N4 C21 Ir1 117.2(3)
C23 C22 N3 129.8(5)
C23 C22 C27 123.1(5)
N3 C22 C27 107.1(4)
C22 C23 C24 116.9(5)
C25 C24 C23 120.8(5)
C26 C25 C24 121.4(5)
C27 C26 C25 118.3(5)
C26 C27 C22 119.5(5)
C26 C27 N4 135.5(5)
C22 C27 N4 104.9(4)
C29 C28 C33 124.1(5)
C29 C28 N4 113.2(4)
C33 C28 N4 122.7(5)
C28 C29 C30 115.0(5)
C28 C29 Ir1 115.6(4)
C30 C29 Ir1 129.3(4)
C31 C30 C29 122.3(5)
C32 C31 C30 120.4(5)
C31 C32 C33 120.0(5)
C32 C33 C28 118.2(5)
N3 C34 C35 113.2(4)
C36 C35 C40 118.9(5)
C36 C35 C34 121.9(5)
C40 C35 C34 119.2(5)
C37 C36 C35 120.3(5)
C38 C37 C36 119.9(6)
C39 C38 C37 120.5(6)
C38 C39 C40 119.4(6)
C39 C40 C35 121.0(6)
N5 C41 N6 105.9(4)
N5 C41 Ir1 137.7(4)
N6 C41 Ir1 116.4(4)
C43 C42 N5 130.4(5)
C43 C42 C47 122.6(5)
N5 C42 C47 107.0(4)
C42 C43 C44 116.8(5)
C43 C44 C45 121.3(5)
C46 C45 C44 121.6(6)
C47 C46 C45 117.7(6)
C46 C47 C42 119.9(5)
C46 C47 N6 135.0(5)
C42 C47 N6 105.1(4)
C53 C48 C49 124.1(5)
C53 C48 N6 122.6(5)
C49 C48 N6 113.2(4)
C50 C49 C48 115.0(5)
C50 C49 Ir1 129.0(4)
C48 C49 Ir1 116.0(4)
C51 C50 C49 122.8(5)
C52 C51 C50 120.3(5)
C51 C52 C53 119.8(5)
C52 C53 C48 117.9(5)
N5 C54 C55 114.1(4)
C60 C55 C56 119.6(5)
C60 C55 C54 122.9(5)
C56 C55 C54 117.5(5)
C57 C56 C55 119.5(6)
C58 C57 C56 121.1(6)
C57 C58 C59 119.1(6)
C58 C59 C60 120.6(6)
C55 C60 C59 119.9(6)
C41' Ir2 C1' 103.78(19)
C41' Ir2 C21' 101.54(19)
C1' Ir2 C21' 101.37(19)
C41' Ir2 C9' 88.94(18)
C1' Ir2 C9' 77.9(2)
C21' Ir2 C9' 169.29(18)
C41' Ir2 C49' 77.86(19)
C1' Ir2 C49' 167.72(19)
C21' Ir2 C49' 90.09(19)
C9' Ir2 C49' 89.99(19)
C41' Ir2 C29' 169.36(19)
C1' Ir2 C29' 86.70(18)
C21' Ir2 C29' 77.74(19)
C9' Ir2 C29' 91.56(18)
C49' Ir2 C29' 91.51(18)
C1' N1' C2' 110.9(4)
C1' N1' C14' 125.4(5)
C2' N1' C14' 123.7(4)
C1' N2' C7' 111.8(4)
C1' N2' C8' 116.2(4)
C7' N2' C8' 131.9(4)
C21' N3' C22' 111.7(4)
C21' N3' C34' 126.1(4)
C22' N3' C34' 122.2(4)
C21' N4' C27' 111.2(4)
C21' N4' C28' 116.6(4)
C27' N4' C28' 132.2(4)
C41' N5' C42' 110.9(4)
C41' N5' C54' 125.1(4)
C42' N5' C54' 124.0(4)
C41' N6' C47' 110.5(4)
C41' N6' C48' 116.2(4)
C47' N6' C48' 133.2(4)
N1' C1' N2' 104.6(4)
N1' C1' Ir2 139.2(4)
N2' C1' Ir2 115.7(3)
C3' C2' C7' 121.9(5)
C3' C2' N1' 131.1(5)
C7' C2' N1' 107.0(4)
C4' C3' C2' 116.3(6)
C5' C4' C3' 122.5(5)
C6' C5' C4' 121.2(6)
C5' C6' C7' 117.3(6)
N2' C7' C2' 105.5(5)
N2' C7' C6' 133.7(5)
C2' C7' C6' 120.6(5)
C13' C8' C9' 123.7(5)
C13' C8' N2' 123.3(5)
C9' C8' N2' 112.8(4)
C10' C9' C8' 115.0(5)
C10' C9' Ir2 129.4(4)
C8' C9' Ir2 115.5(4)
C11' C10' C9' 122.5(5)
C12' C11' C10' 120.3(5)
C11' C12' C13' 120.4(5)
C12' C13' C8' 118.1(5)
N1' C14' C15' 113.8(4)
C16' C15' C20' 119.5(5)
C16' C15' C14' 120.7(5)
C20' C15' C14' 119.8(5)
C15' C16' C17' 120.0(5)
C18' C17' C16' 120.9(5)
C19' C18' C17' 118.8(5)
C18' C19' C20' 120.3(5)
C15' C20' C19' 120.5(5)
N3' C21' N4' 105.3(4)
N3' C21' Ir2 137.6(4)
N4' C21' Ir2 116.9(3)
C23' C22' N3' 131.4(5)
C23' C22' C27' 122.4(5)
N3' C22' C27' 106.3(4)
C24' C23' C22' 117.1(5)
C23' C24' C25' 120.7(5)
C26' C25' C24' 122.6(5)
C27' C26' C25' 117.0(5)
C26' C27' C22' 120.2(5)
C26' C27' N4' 134.3(5)
C22' C27' N4' 105.5(4)
C33' C28' C29' 123.2(5)
C33' C28' N4' 123.4(4)
C29' C28' N4' 113.4(4)
C30' C29' C28' 115.6(4)
C30' C29' Ir2 129.1(4)
C28' C29' Ir2 115.3(3)
C29' C30' C31' 122.6(5)
C32' C31' C30' 119.8(5)
C31' C32' C33' 120.9(5)
C32' C33' C28' 118.0(5)
N3' C34' C35' 113.9(4)
C36' C35' C40' 118.8(5)
C36' C35' C34' 121.1(5)
C40' C35' C34' 120.0(5)
C35' C36' C37' 120.5(6)
C38' C37' C36' 119.4(6)
C37' C38' C39' 120.9(6)
C38' C39' C40' 119.5(6)
C39' C40' C35' 120.9(6)
N5' C41' N6' 105.6(4)
N5' C41' Ir2 137.4(4)
N6' C41' Ir2 117.0(3)
C47' C42' C43' 122.5(5)
C47' C42' N5' 106.7(4)
C43' C42' N5' 130.9(5)
C44' C43' C42' 116.6(5)
C45' C44' C43' 121.2(5)
C44' C45' C46' 121.7(5)
C47' C46' C45' 117.5(5)
C42' C47' C46' 120.5(5)
C42' C47' N6' 106.2(4)
C46' C47' N6' 133.2(5)
C53' C48' C49' 123.3(5)
C53' C48' N6' 123.4(4)
C49' C48' N6' 113.3(4)
C50' C49' C48' 115.5(5)
C50' C49' Ir2 129.1(4)
C48' C49' Ir2 115.4(3)
C49' C50' C51' 122.7(5)
C52' C51' C50' 120.0(5)
C51' C52' C53' 120.1(5)
C52' C53' C48' 118.4(5)
N5' C54' C55' 114.4(4)
C60' C55' C56' 117.7(5)
C60' C55' C54' 124.1(5)
C56' C55' C54' 118.2(5)
C57' C56' C55' 120.9(6)
C58' C57' C56' 119.9(6)
C57' C58' C59' 119.7(6)
C60' C59' C58' 120.6(5)
C59' C60' C55' 121.2(5)
C41" Ir3 C21" 98.19(19)
C41" Ir3 C1" 101.09(19)
C21" Ir3 C1" 103.42(19)
C41" Ir3 C29" 167.98(19)
C21" Ir3 C29" 78.18(19)
C1" Ir3 C29" 90.91(18)
C41" Ir3 C49" 78.2(2)
C21" Ir3 C49" 88.44(18)
C1" Ir3 C49" 168.05(19)
C29" Ir3 C49" 90.14(18)
C41" Ir3 C9" 89.8(2)
C21" Ir3 C9" 171.47(19)
C1" Ir3 C9" 77.7(2)
C29" Ir3 C9" 93.38(19)
C49" Ir3 C9" 90.34(19)
C1" N1" C2" 111.1(4)
C1" N1" C14" 127.0(4)
C2" N1" C14" 121.4(4)
C1" N2" C7" 110.9(4)
C1" N2" C8" 116.3(4)
C7" N2" C8" 132.8(4)
C21" N3" C22" 111.8(4)
C21" N3" C34" 126.2(4)
C22" N3" C34" 122.0(4)
C21" N4" C27" 111.2(4)
C21" N4" C28" 116.2(4)
C27" N4" C28" 132.5(4)
C41" N5" C42" 111.1(4)
C41" N5" C54" 124.6(4)
C42" N5" C54" 124.3(4)
C41" N6" C47" 111.2(4)
C41" N6" C48" 115.8(4)
C47" N6" C48" 132.9(4)
N1" C1" N2" 105.5(4)
N1" C1" Ir3 137.6(4)
N2" C1" Ir3 116.9(3)
C3" C2" N1" 130.8(5)
C3" C2" C7" 122.8(5)
N1" C2" C7" 106.3(4)
C2" C3" C4" 117.5(5)
C5" C4" C3" 120.8(5)
C6" C5" C4" 121.6(5)
C5" C6" C7" 118.2(5)
N2" C7" C6" 134.7(5)
N2" C7" C2" 106.2(4)
C6" C7" C2" 119.2(5)
C13" C8" C9" 123.2(5)
C13" C8" N2" 123.5(5)
C9" C8" N2" 113.3(4)
C10" C9" C8" 115.9(5)
C10" C9" Ir3 128.3(4)
C8" C9" Ir3 115.8(4)
C9" C10" C11" 122.2(5)
C12" C11" C10" 119.8(5)
C11" C12" C13" 120.0(5)
C12" C13" C8" 119.0(5)
N1" C14" C15" 112.3(4)
C20" C15" C16" 118.8(5)
C20" C15" C14" 120.9(5)
C16" C15" C14" 120.3(5)
C17" C16" C15" 119.4(5)
C18" C17" C16" 121.6(6)
C17" C18" C19" 119.0(5)
C18" C19" C20" 120.7(5)
C19" C20" C15" 120.5(5)
N3" C21" N4" 104.9(4)
N3" C21" Ir3 138.2(4)
N4" C21" Ir3 116.6(3)
C23" C22" N3" 129.7(5)
C23" C22" C27" 123.5(5)
N3" C22" C27" 106.8(4)
C22" C23" C24" 116.4(5)
C25" C24" C23" 120.9(5)
C24" C25" C26" 122.3(5)
C27" C26" C25" 117.3(5)
C26" C27" C22" 119.6(5)
C26" C27" N4" 135.0(5)
C22" C27" N4" 105.4(4)
C33" C28" C29" 123.8(5)
C33" C28" N4" 123.0(4)
C29" C28" N4" 113.1(4)
C30" C29" C28" 115.1(4)
C30" C29" Ir3 129.1(4)
C28" C29" Ir3 115.7(3)
C31" C30" C29" 121.7(5)
C32" C31" C30" 121.3(5)
C31" C32" C33" 119.2(5)
C32" C33" C28" 118.8(5)
N3" C34" C35" 113.2(4)
C36" C35" C40" 118.8(5)
C36" C35" C34" 122.9(5)
C40" C35" C34" 118.4(5)
C35" C36" C37" 121.0(5)
C36" C37" C38" 120.2(6)
C37" C38" C39" 119.3(6)
C40" C39" C38" 120.3(6)
C39" C40" C35" 120.4(6)
N5" C41" N6" 104.7(4)
N5" C41" Ir3 138.1(4)
N6" C41" Ir3 117.1(4)
C47" C42" N5" 107.7(4)
C47" C42" C43" 122.1(5)
N5" C42" C43" 130.2(5)
C44" C43" C42" 116.6(5)
C43" C44" C45" 121.3(5)
C46" C45" C44" 121.9(6)
C45" C46" C47" 117.0(5)
C42" C47" C46" 121.1(5)
C42" C47" N6" 105.1(4)
C46" C47" N6" 133.8(5)
C53" C48" C49" 123.5(5)
C53" C48" N6" 123.3(5)
C49" C48" N6" 113.1(4)
C50" C49" C48" 115.6(5)
C50" C49" Ir3 128.8(4)
C48" C49" Ir3 115.5(4)
C51" C50" C49" 122.1(5)
C52" C51" C50" 120.3(5)
C51" C52" C53" 120.2(5)
C48" C53" C52" 118.3(5)
N5" C54" C55" 114.7(4)
C60" C55" C56" 118.5(5)
C60" C55" C54" 123.4(5)
C56" C55" C54" 118.1(5)
C57" C56" C55" 121.0(6)
C56" C57" C58" 120.1(6)
C59" C58" C57" 119.5(6)
C58" C59" C60" 120.7(7)
C59" C60" C55" 120.1(6)
C82 O81 C85 106.9(4)
O81 C82 C83 106.0(5)
C82 C83 C84 105.6(5)
C85 C84 C83 103.5(5)
O81 C85 C84 106.7(5)
C92 O91 C95 109.0(5)
O91 C92 C93 106.2(5)
C92 C93 C94 101.1(5)
C95 C94 C93 101.2(5)
O91 C95 C94 105.9(5)

loop_
_geom_bond_atom_site_label_1
_geom_bond_atom_site_label_2
_geom_bond_distance
Ir1 C21 2.026(5)
Ir1 C1 2.044(5)
Ir1 C41 2.046(5)
Ir1 C49 2.076(5)
Ir1 C9 2.082(5)
Ir1 C29 2.093(5)
N1 C1 1.361(6)
N1 C2 1.386(6)
N1 C14 1.459(6)
N2 C1 1.369(6)
N2 C7 1.408(6)
N2 C8 1.424(6)
N3 C21 1.366(6)
N3 C22 1.389(6)
N3 C34 1.457(6)
N4 C21 1.368(6)
N4 C27 1.407(6)
N4 C28 1.431(6)
N5 C41 1.355(7)
N5 C42 1.393(7)
N5 C54 1.456(6)
N6 C41 1.372(6)
N6 C47 1.408(7)
N6 C48 1.427(6)
C2 C7 1.386(7)
C2 C3 1.392(7)
C3 C4 1.381(8)
C4 C5 1.384(8)
C5 C6 1.397(8)
C6 C7 1.383(7)
C8 C13 1.381(7)
C8 C9 1.414(7)
C9 C10 1.398(7)
C10 C11 1.395(7)
C11 C12 1.387(8)
C12 C13 1.383(8)
C14 C15 1.520(8)
C15 C16 1.378(9)
C15 C20 1.392(8)
C16 C17 1.407(11)
C17 C18 1.403(11)
C18 C19 1.367(10)
C19 C20 1.390(8)
C22 C23 1.375(7)
C22 C27 1.396(7)
C23 C24 1.390(7)
C24 C25 1.390(8)
C25 C26 1.390(7)
C26 C27 1.377(7)
C28 C29 1.392(7)
C28 C33 1.392(7)
C29 C30 1.401(7)
C30 C31 1.386(7)
C31 C32 1.372(8)
C32 C33 1.389(7)
C34 C35 1.516(7)
C35 C36 1.388(7)
C35 C40 1.388(7)
C36 C37 1.385(8)
C37 C38 1.383(8)
C38 C39 1.378(9)
C39 C40 1.384(8)
C42 C43 1.376(7)
C42 C47 1.402(7)
C43 C44 1.381(8)
C44 C45 1.392(8)
C45 C46 1.384(8)
C46 C47 1.383(8)
C48 C53 1.398(7)
C48 C49 1.401(7)
C49 C50 1.390(7)
C50 C51 1.388(7)
C51 C52 1.379(7)
C52 C53 1.397(7)
C54 C55 1.516(7)
C55 C60 1.371(8)
C55 C56 1.390(7)
C56 C57 1.374(9)
C57 C58 1.368(10)
C58 C59 1.373(9)
C59 C60 1.384(8)
Ir2 C41' 2.030(5)
Ir2 C1' 2.033(5)
Ir2 C21' 2.043(5)
Ir2 C9' 2.079(5)
Ir2 C49' 2.083(5)
Ir2 C29' 2.091(5)
N1' C1' 1.370(6)
N1' C2' 1.397(7)
N1' C14' 1.443(7)
N2' C1' 1.380(6)
N2' C7' 1.392(6)
N2' C8' 1.422(6)
N3' C21' 1.363(6)
N3' C22' 1.393(6)
N3' C34' 1.461(6)
N4' C21' 1.367(6)
N4' C27' 1.409(6)
N4' C28' 1.422(6)
N5' C41' 1.358(6)
N5' C42' 1.398(6)
N5' C54' 1.455(6)
N6' C41' 1.377(6)
N6' C47' 1.398(6)
N6' C48' 1.418(6)
C2' C3' 1.390(7)
C2' C7' 1.394(8)
C3' C4' 1.384(8)
C4' C5' 1.383(9)
C5' C6' 1.380(8)
C6' C7' 1.402(8)
C8' C13' 1.391(7)
C8' C9' 1.407(7)
C9' C10' 1.391(7)
C10' C11' 1.390(7)
C11' C12' 1.365(7)
C12' C13' 1.390(7)
C14' C15' 1.519(7)
C15' C16' 1.375(7)
C15' C20' 1.384(7)
C16' C17' 1.388(7)
C17' C18' 1.386(8)
C18' C19' 1.384(8)
C19' C20' 1.389(8)
C22' C23' 1.381(7)
C22' C27' 1.404(7)
C23' C24' 1.378(7)
C24' C25' 1.388(8)
C25' C26' 1.384(8)
C26' C27' 1.381(7)
C28' C33' 1.396(7)
C28' C29' 1.411(7)
C29' C30' 1.381(7)
C30' C31' 1.400(7)
C31' C32' 1.363(7)
C32' C33' 1.389(7)
C34' C35' 1.521(7)
C35' C36' 1.381(8)
C35' C40' 1.386(7)
C36' C37' 1.398(8)
C37' C38' 1.369(9)
C38' C39' 1.374(9)
C39' C40' 1.385(9)
C42' C47' 1.385(7)
C42' C43' 1.391(7)
C43' C44' 1.391(8)
C44' C45' 1.386(8)
C45' C46' 1.388(7)
C46' C47' 1.386(7)
C48' C53' 1.397(7)
C48' C49' 1.409(7)
C49' C50' 1.385(7)
C50' C51' 1.395(7)
C51' C52' 1.378(8)
C52' C53' 1.391(7)
C54' C55' 1.510(7)
C55' C60' 1.380(7)
C55' C56' 1.401(7)
C56' C57' 1.381(8)
C57' C58' 1.370(9)
C58' C59' 1.377(8)
C59' C60' 1.370(8)
Ir3 C41" 2.019(5)
Ir3 C21" 2.031(5)
Ir3 C1" 2.043(5)
Ir3 C29" 2.073(5)
Ir3 C49" 2.081(5)
Ir3 C9" 2.087(5)
N1" C1" 1.362(6)
N1" C2" 1.392(6)
N1" C14" 1.464(6)
N2" C1" 1.372(6)
N2" C7" 1.392(6)
N2" C8" 1.429(6)
N3" C21" 1.362(6)
N3" C22" 1.394(6)
N3" C34" 1.461(6)
N4" C21" 1.382(6)
N4" C27" 1.410(6)
N4" C28" 1.422(6)
N5" C41" 1.359(6)
N5" C42" 1.389(7)
N5" C54" 1.457(6)
N6" C41" 1.380(6)
N6" C47" 1.404(6)
N6" C48" 1.433(7)
C2" C3" 1.373(7)
C2" C7" 1.398(7)
C3" C4" 1.387(7)
C4" C5" 1.386(8)
C5" C6" 1.385(8)
C6" C7" 1.395(7)
C8" C13" 1.389(7)
C8" C9" 1.401(7)
C9" C10" 1.393(7)
C10" C11" 1.400(7)
C11" C12" 1.383(8)
C12" C13" 1.387(8)
C14" C15" 1.505(7)
C15" C20" 1.392(7)
C15" C16" 1.392(7)
C16" C17" 1.388(7)
C17" C18" 1.367(8)
C18" C19" 1.375(8)
C19" C20" 1.382(8)
C22" C23" 1.377(7)
C22" C27" 1.398(7)
C23" C24" 1.390(7)
C24" C25" 1.389(7)
C25" C26" 1.389(7)
C26" C27" 1.387(7)
C28" C33" 1.390(7)
C28" C29" 1.411(7)
C29" C30" 1.401(7)
C30" C31" 1.392(7)
C31" C32" 1.381(7)
C32" C33" 1.388(7)
C34" C35" 1.512(7)
C35" C36" 1.377(7)
C35" C40" 1.392(7)
C36" C37" 1.378(8)
C37" C38" 1.383(9)
C38" C39" 1.386(9)
C39" C40" 1.378(8)
C42" C47" 1.380(7)
C42" C43" 1.395(7)
C43" C44" 1.383(8)
C44" C45" 1.389(9)
C45" C46" 1.385(8)
C46" C47" 1.386(7)
C48" C53" 1.388(7)
C48" C49" 1.406(7)
C49" C50" 1.394(7)
C50" C51" 1.386(7)
C51" C52" 1.377(8)
C52" C53" 1.388(8)
C54" C55" 1.516(7)
C55" C60" 1.380(8)
C55" C56" 1.384(8)
C56" C57" 1.369(8)
C57" C58" 1.370(10)
C58" C59" 1.370(10)
C59" C60" 1.377(8)
O81 C82 1.418(7)
O81 C85 1.432(7)
C82 C83 1.489(10)
C83 C84 1.534(9)
C84 C85 1.510(9)
O91 C92 1.421(8)
O91 C95 1.426(7)
C92 C93 1.493(9)
C93 C94 1.514(9)
C94 C95 1.494(9)
